data_1560092
loop_
_publ_author_name
'Payne, Jack'
'McKeown, Paul'
'Driscoll, Oliver'
'Kociok-K\"ohn, Gabriele'
'Emanuelsson, Emma A. C.'
'Jones, Matthew D.'

_publ_section_title
;
 Make or break: Mg(ii)- and Zn(ii)-catalen complexes for PLA production
 and recycling of commodity polyesters
;
_journal_issue 8
_journal_name_full 'Polymer Chemistry'
_journal_page_first 1086
_journal_page_last 1096
_journal_paper_doi 10.1039/D0PY01519A
_journal_volume 12
_journal_year 2021
_chemical_formula_sum 'C27 H36 Cl2 Mg2 N2 O2'
_chemical_formula_weight 540.10
_space_group_crystal_system triclinic
_space_group_IT_number 2
_space_group_name_Hall '-P 1'
_space_group_name_H-M_alt 'P -1'
_atom_sites_solution_hydrogens geom
_audit_creation_method SHELXL-2014/7
_audit_update_record
;
2020-10-29 deposited with the CCDC.	2020-12-26 downloaded from the CCDC.
;
_cell_angle_alpha 112.876(9)
_cell_angle_beta 100.644(8)
_cell_angle_gamma 93.112(8)
_cell_formula_units_Z 2
_cell_length_a 10.8720(12)
_cell_length_b 11.0298(10)
_cell_length_c 13.0224(12)
_cell_measurement_reflns_used 1130
_cell_measurement_temperature 150(2)
_cell_measurement_theta_max 64.1370
_cell_measurement_theta_min 3.7730
_cell_volume 1400.2(3)
_computing_cell_refinement 'CrysAlisPro 1.171.38.41 (Rigaku OD, 2015)'
_computing_data_collection 'CrysAlisPro 1.171.38.41 (Rigaku OD, 2015)'
_computing_data_reduction 'CrysAlisPro 1.171.38.41 (Rigaku OD, 2015)'
_computing_molecular_graphics 'ORTEP3 for Windows - Farrugia, L. J. J. Appl. Crystallogr. 1997, 30, 565'
_computing_publication_material
;
 'WinGX publication routines, Farrugia, 
 L. J., J. Appl. Crystallogr., 1999, 32, 837-838
;
_computing_structure_refinement
;
 SHELXL-2014/8 (Sheldrick, 2014)
 Sheldrick GM (2008) Acta Crystallogr A64:112-122 and 
 C. B. H\"ubschle, G. M. Sheldrick and B. Dittrich
 ShelXle: a Qt graphical user interface for SHELXL
 J. Appl. Cryst., 44, (2011) 1281-1284.
;
_computing_structure_solution
; 
 SHELXT
 Sheldrick, G. M. (2008). Acta Cryst. A64, 112-122.
;
_diffrn_ambient_environment N~2~
_diffrn_ambient_temperature 150.01(10)
_diffrn_detector 'CCD plate'
_diffrn_detector_area_resol_mean 8.1150
_diffrn_detector_type EosS2
_diffrn_measured_fraction_theta_full 0.991
_diffrn_measured_fraction_theta_max 0.957
_diffrn_measurement_device 'four-circle diffractometer'
_diffrn_measurement_device_type 'SuperNova, Dual, Cu at home/near, EosS2'
_diffrn_radiation_monochromator mirror
_diffrn_radiation_probe x-ray
_diffrn_radiation_type 'Cu K\a'
_diffrn_radiation_wavelength 1.54184
_diffrn_reflns_av_R_equivalents 0.0528
_diffrn_reflns_av_unetI/netI 0.0971
_diffrn_reflns_Laue_measured_fraction_full 0.991
_diffrn_reflns_Laue_measured_fraction_max 0.957
_diffrn_reflns_limit_h_max 13
_diffrn_reflns_limit_h_min -12
_diffrn_reflns_limit_k_max 12
_diffrn_reflns_limit_k_min -13
_diffrn_reflns_limit_l_max 15
_diffrn_reflns_limit_l_min -11
_diffrn_reflns_number 8571
_diffrn_reflns_point_group_measured_fraction_full 0.991
_diffrn_reflns_point_group_measured_fraction_max 0.957
_diffrn_reflns_theta_full 67.684
_diffrn_reflns_theta_max 71.978
_diffrn_reflns_theta_min 3.780
_diffrn_source 'micro-focus sealed X-ray tube'
_diffrn_source_type 'SuperNova (Cu) X-ray Source'
_exptl_absorpt_coefficient_mu 2.729
_exptl_absorpt_correction_T_max 1.00000
_exptl_absorpt_correction_T_min 0.79025
_exptl_absorpt_correction_type multi-scan
_exptl_absorpt_process_details
;
CrysAlisPro 1.171.40.67a (Rigaku Oxford Diffraction, 2019)
Empirical absorption correction using spherical harmonics,
 implemented in SCALE3 ABSPACK scaling algorithm.
;
_exptl_crystal_colour yellow
_exptl_crystal_density_diffrn 1.281
_exptl_crystal_description block
_exptl_crystal_F_000 572
_exptl_crystal_size_max 0.050
_exptl_crystal_size_mid 0.050
_exptl_crystal_size_min 0.050
_refine_diff_density_max 0.406
_refine_diff_density_min -0.455
_refine_diff_density_rms 0.062
_refine_ls_extinction_method none
_refine_ls_goodness_of_fit_ref 1.021
_refine_ls_hydrogen_treatment constr
_refine_ls_matrix_type full
_refine_ls_number_parameters 323
_refine_ls_number_reflns 5278
_refine_ls_number_restraints 0
_refine_ls_restrained_S_all 1.021
_refine_ls_R_factor_all 0.1275
_refine_ls_R_factor_gt 0.0768
_refine_ls_shift/su_max 0.000
_refine_ls_shift/su_mean 0.000
_refine_ls_structure_factor_coef Fsqd
_refine_ls_weighting_details 'w=1/[\s^2^(Fo^2^)+(0.0741P)^2^+0.8605P] where P=(Fo^2^+2Fc^2^)/3'
_refine_ls_weighting_scheme calc
_refine_ls_wR_factor_gt 0.1801
_refine_ls_wR_factor_ref 0.2117
_reflns_Friedel_coverage 0.000
_reflns_number_gt 3144
_reflns_number_total 5278
_reflns_threshold_expression 'I > 2\s(I)'
_cod_data_source_file d0py01519a2.cif
_cod_data_source_block Mg_tetramer
_cod_depositor_comments 'Adding full bibliography for 1560087--1560093.cif.'
_cod_database_code 1560092
_shelx_shelxl_version_number 2014/7
_shelx_space_group_comment
;
The symmetry employed for this shelxl refinement is uniquely defined
by the following loop, which should always be used as a source of
symmetry information in preference to the above space-group names.
They are only intended as comments.
;
_shelx_estimated_absorpt_t_min 0.876
_shelx_estimated_absorpt_t_max 0.876
_oxdiff_exptl_absorpt_empirical_full_min 0.772
_oxdiff_exptl_absorpt_empirical_full_max 1.613
_oxdiff_exptl_absorpt_empirical_details
;
Empirical correction (ABSPACK) includes:
- Absorption correction using spherical harmonics
- Frame scaling
;

loop_
_space_group_symop_operation_xyz
'x, y, z'
'-x, -y, -z'

loop_
_atom_site_label
_atom_site_type_symbol
_atom_site_fract_x
_atom_site_fract_y
_atom_site_fract_z
_atom_site_U_iso_or_equiv
_atom_site_adp_type
_atom_site_occupancy
_atom_site_site_symmetry_order
_atom_site_calc_flag
_atom_site_refinement_flags_posn
_atom_site_refinement_flags_adp
_atom_site_refinement_flags_occupancy
_atom_site_disorder_assembly
_atom_site_disorder_group
Cl1 Cl 0.5593(2) 0.54765(18) 0.20685(15) 0.1090(8) Uani 1 1 d . . . . .
Mg1 Mg 0.43426(14) 0.10114(16) 0.47584(13) 0.0403(4) Uani 1 1 d . . . . .
O1 O 0.5364(3) 0.0847(3) 0.6155(2) 0.0374(7) Uani 1 1 d . . . . .
N1 N 0.2840(3) 0.0447(4) 0.5333(3) 0.0378(8) Uani 1 1 d . . . . .
C1 C 0.4618(4) 0.1091(4) 0.6959(4) 0.0360(9) Uani 1 1 d . . . . .
Cl2 Cl 0.79249(18) 0.21293(18) 0.35731(19) 0.0930(6) Uani 1 1 d . . . . .
Mg2 Mg 0.7260(2) 0.1583(2) 0.5399(2) 0.0745(6) Uani 1 1 d . . . . .
O2 O 0.5755(3) 0.2060(3) 0.4583(3) 0.0476(8) Uani 1 1 d . . . . .
N2 N 0.3243(4) 0.2488(4) 0.4674(3) 0.0469(9) Uani 1 1 d . . . . .
C2 C 0.3299(4) 0.0974(4) 0.6551(3) 0.0356(9) Uani 1 1 d . . . . .
C3 C 0.2512(4) 0.1292(5) 0.7314(4) 0.0406(10) Uani 1 1 d . . . . .
H3 H 0.1629 0.1229 0.7035 0.049 Uiso 1 1 calc R U . . .
C4 C 0.2993(4) 0.1703(5) 0.8483(4) 0.0409(10) Uani 1 1 d . . . . .
C5 C 0.4272(4) 0.1770(5) 0.8856(4) 0.0467(11) Uani 1 1 d . . . . .
H5 H 0.4603 0.2037 0.9652 0.056 Uiso 1 1 calc R U . . .
C6 C 0.5114(4) 0.1467(5) 0.8126(4) 0.0421(10) Uani 1 1 d . . . . .
C7 C 0.2105(5) 0.2074(7) 0.9312(4) 0.0601(15) Uani 1 1 d . . . . .
C8 C 0.1608(8) 0.3350(8) 0.9326(8) 0.118(3) Uani 1 1 d . . . . .
H8A H 0.1235 0.3230 0.8542 0.176 Uiso 1 1 calc R U . . .
H8B H 0.2306 0.4085 0.9663 0.176 Uiso 1 1 calc R U . . .
H8C H 0.0963 0.3554 0.9781 0.176 Uiso 1 1 calc R U . . .
C9 C 0.0984(6) 0.1028(8) 0.8924(6) 0.087(2) Uani 1 1 d . . . . .
H9A H 0.1271 0.0173 0.8835 0.130 Uiso 1 1 calc R U . . .
H9B H 0.0484 0.0955 0.8190 0.130 Uiso 1 1 calc R U . . .
H9C H 0.0463 0.1271 0.9494 0.130 Uiso 1 1 calc R U . . .
C10 C 0.2783(7) 0.2309(15) 1.0503(6) 0.192(7) Uani 1 1 d . . . . .
H10A H 0.2231 0.2672 1.1033 0.288 Uiso 1 1 calc R U . . .
H10B H 0.3554 0.2942 1.0733 0.288 Uiso 1 1 calc R U . . .
H10C H 0.3006 0.1467 1.0520 0.288 Uiso 1 1 calc R U . . .
C11 C 0.6520(5) 0.1594(8) 0.8630(4) 0.073(2) Uani 1 1 d . . . . .
C12 C 0.7191(6) 0.2843(8) 0.8651(8) 0.125(4) Uani 1 1 d . . . . .
H12A H 0.7017 0.2822 0.7878 0.187 Uiso 1 1 calc R U . . .
H12B H 0.8103 0.2895 0.8922 0.187 Uiso 1 1 calc R U . . .
H12C H 0.6887 0.3621 0.9166 0.187 Uiso 1 1 calc R U . . .
C13 C 0.7120(5) 0.0393(7) 0.7954(5) 0.074(2) Uani 1 1 d . . . . .
H13A H 0.7183 0.0414 0.7220 0.111 Uiso 1 1 calc R U . . .
H13B H 0.6594 -0.0428 0.7818 0.111 Uiso 1 1 calc R U . . .
H13C H 0.7966 0.0426 0.8394 0.111 Uiso 1 1 calc R U . . .
C14 C 0.6744(7) 0.1688(13) 0.9861(5) 0.167(6) Uani 1 1 d . . . . .
H14A H 0.7611 0.1537 1.0097 0.250 Uiso 1 1 calc R U . . .
H14B H 0.6148 0.1014 0.9896 0.250 Uiso 1 1 calc R U . . .
H14C H 0.6617 0.2573 1.0374 0.250 Uiso 1 1 calc R U . . .
C15 C 0.1735(4) 0.1009(6) 0.4940(4) 0.0483(12) Uani 1 1 d . . . . .
H15A H 0.1078 0.0978 0.5368 0.058 Uiso 1 1 calc R U . . .
H15B H 0.1373 0.0466 0.4118 0.058 Uiso 1 1 calc R U . . .
C16 C 0.2110(5) 0.2438(6) 0.5121(4) 0.0548(13) Uani 1 1 d . . . . .
H16A H 0.1415 0.2741 0.4715 0.066 Uiso 1 1 calc R U . . .
H16B H 0.2286 0.3026 0.5946 0.066 Uiso 1 1 calc R U . . .
C17 C 0.3495(5) 0.3365(5) 0.4303(4) 0.0531(13) Uani 1 1 d . . . . .
H17 H 0.2917 0.3984 0.4316 0.064 Uiso 1 1 calc R U . . .
C18 C 0.4616(5) 0.3477(5) 0.3860(4) 0.0505(12) Uani 1 1 d . . . . .
C19 C 0.4607(6) 0.4309(5) 0.3269(4) 0.0619(15) Uani 1 1 d . . . . .
H19 H 0.3906 0.4771 0.3197 0.074 Uiso 1 1 calc R U . . .
C20 C 0.5612(7) 0.4460(6) 0.2794(5) 0.0725(19) Uani 1 1 d . . . . .
C21 C 0.6614(7) 0.3788(6) 0.2881(5) 0.0726(18) Uani 1 1 d . . . . .
H21 H 0.7294 0.3874 0.2538 0.087 Uiso 1 1 calc R U . . .
C22 C 0.6636(6) 0.2980(5) 0.3473(5) 0.0601(14) Uani 1 1 d . . . . .
C23 C 0.5670(5) 0.2812(5) 0.3990(4) 0.0504(12) Uani 1 1 d . . . . .
C24 C 0.8889(6) 0.2865(7) 0.6525(7) 0.091(2) Uani 1 1 d . . . . .
H24A H 0.9034 0.2733 0.7245 0.109 Uiso 1 1 calc R U . . .
H24B H 0.9625 0.2614 0.6179 0.109 Uiso 1 1 calc R U . . .
C25 C 0.8823(6) 0.4351(8) 0.6814(8) 0.112(3) Uani 1 1 d . . . . .
H25A H 0.8565 0.4454 0.6085 0.134 Uiso 1 1 calc R U . . .
H25B H 0.8145 0.4615 0.7236 0.134 Uiso 1 1 calc R U . . .
C26 C 0.9952(8) 0.5269(9) 0.7472(9) 0.125(4) Uani 1 1 d . . . . .
H26A H 1.0648 0.4985 0.7077 0.150 Uiso 1 1 calc R U . . .
H26B H 1.0183 0.5220 0.8225 0.150 Uiso 1 1 calc R U . . .
C27 C 0.9849(7) 0.6681(8) 0.7662(7) 0.106(3) Uani 1 1 d . . . . .
H27A H 0.9810 0.6781 0.6942 0.159 Uiso 1 1 calc R U . . .
H27B H 1.0589 0.7257 0.8233 0.159 Uiso 1 1 calc R U . . .
H27C H 0.9081 0.6931 0.7937 0.159 Uiso 1 1 calc R U . . .

loop_
_atom_site_aniso_label
_atom_site_aniso_U_11
_atom_site_aniso_U_22
_atom_site_aniso_U_33
_atom_site_aniso_U_23
_atom_site_aniso_U_13
_atom_site_aniso_U_12
Cl1 0.192(2) 0.0695(11) 0.0688(10) 0.0471(9) 0.0061(12) -0.0254(12)
Mg1 0.0410(8) 0.0464(8) 0.0463(8) 0.0268(7) 0.0180(6) 0.0202(6)
O1 0.0328(14) 0.0432(17) 0.0366(15) 0.0154(13) 0.0092(11) 0.0115(12)
N1 0.0304(17) 0.051(2) 0.0340(18) 0.0184(16) 0.0086(13) 0.0136(15)
C1 0.033(2) 0.040(2) 0.037(2) 0.0155(19) 0.0092(16) 0.0107(17)
Cl2 0.0961(12) 0.0759(11) 0.1420(17) 0.0556(11) 0.0803(12) 0.0251(9)
Mg2 0.0637(12) 0.0497(11) 0.0835(14) 0.0096(10) -0.0081(10) 0.0110(9)
O2 0.0540(18) 0.0424(18) 0.061(2) 0.0299(16) 0.0246(15) 0.0167(15)
N2 0.057(2) 0.055(2) 0.041(2) 0.0256(19) 0.0192(17) 0.028(2)
C2 0.035(2) 0.041(2) 0.035(2) 0.0192(19) 0.0076(16) 0.0113(17)
C3 0.032(2) 0.053(3) 0.036(2) 0.018(2) 0.0074(17) 0.0082(19)
C4 0.039(2) 0.048(3) 0.037(2) 0.017(2) 0.0121(17) 0.0095(19)
C5 0.043(2) 0.057(3) 0.039(2) 0.017(2) 0.0085(18) 0.015(2)
C6 0.036(2) 0.050(3) 0.039(2) 0.016(2) 0.0049(17) 0.0123(19)
C7 0.045(3) 0.092(4) 0.041(3) 0.022(3) 0.015(2) 0.010(3)
C8 0.121(7) 0.093(6) 0.132(7) 0.010(5) 0.088(6) 0.028(5)
C9 0.066(4) 0.105(6) 0.082(5) 0.022(4) 0.040(3) -0.009(4)
C10 0.059(4) 0.47(2) 0.066(5) 0.119(9) 0.024(4) 0.040(8)
C11 0.038(3) 0.121(6) 0.035(3) 0.007(3) 0.001(2) 0.020(3)
C12 0.040(3) 0.111(7) 0.137(7) -0.035(5) 0.015(4) -0.010(4)
C13 0.053(3) 0.128(6) 0.047(3) 0.037(3) 0.010(2) 0.044(3)
C14 0.079(5) 0.351(17) 0.037(3) 0.037(6) 0.007(3) 0.115(8)
C15 0.033(2) 0.077(4) 0.038(2) 0.025(2) 0.0059(17) 0.024(2)
C16 0.054(3) 0.078(4) 0.049(3) 0.035(3) 0.022(2) 0.039(3)
C17 0.079(3) 0.051(3) 0.038(2) 0.022(2) 0.016(2) 0.036(3)
C18 0.085(4) 0.041(3) 0.032(2) 0.017(2) 0.019(2) 0.022(2)
C19 0.112(5) 0.037(3) 0.039(3) 0.019(2) 0.010(3) 0.016(3)
C20 0.137(6) 0.041(3) 0.038(3) 0.020(2) 0.011(3) -0.009(3)
C21 0.118(5) 0.046(3) 0.055(3) 0.015(3) 0.038(3) -0.005(3)
C22 0.090(4) 0.039(3) 0.058(3) 0.017(2) 0.040(3) 0.008(3)
C23 0.075(3) 0.038(2) 0.044(3) 0.016(2) 0.025(2) 0.014(2)
C24 0.055(3) 0.067(4) 0.113(6) -0.003(4) 0.019(3) -0.001(3)
C25 0.056(4) 0.086(6) 0.146(8) -0.004(5) 0.026(4) 0.005(4)
C26 0.075(5) 0.091(6) 0.179(10) 0.023(6) 0.035(6) -0.002(5)
C27 0.090(5) 0.100(6) 0.107(6) 0.012(5) 0.045(5) -0.003(5)

loop_
_atom_type_symbol
_atom_type_description
_atom_type_scat_dispersion_real
_atom_type_scat_dispersion_imag
_atom_type_scat_source
C C 0.0181 0.0091 'International Tables Vol C Tables 4.2.6.8 and 6.1.1.4'
H H 0.0000 0.0000 'International Tables Vol C Tables 4.2.6.8 and 6.1.1.4'
N N 0.0311 0.0180 'International Tables Vol C Tables 4.2.6.8 and 6.1.1.4'
O O 0.0492 0.0322 'International Tables Vol C Tables 4.2.6.8 and 6.1.1.4'
Mg Mg 0.1719 0.1771 'International Tables Vol C Tables 4.2.6.8 and 6.1.1.4'
Cl Cl 0.3639 0.7018 'International Tables Vol C Tables 4.2.6.8 and 6.1.1.4'

loop_
_geom_angle_atom_site_label_1
_geom_angle_atom_site_label_2
_geom_angle_atom_site_label_3
_geom_angle
_geom_angle_site_symmetry_1
_geom_angle_site_symmetry_3
_geom_angle_publ_flag
O2 Mg1 O1 100.98(14) . 2_656 ?
O2 Mg1 O1 94.00(14) . . ?
O1 Mg1 O1 87.28(13) 2_656 . ?
O2 Mg1 N1 162.90(16) . . ?
O1 Mg1 N1 95.51(15) 2_656 . ?
O1 Mg1 N1 82.22(13) . . ?
O2 Mg1 N2 87.39(16) . . ?
O1 Mg1 N2 142.52(16) 2_656 . ?
O1 Mg1 N2 128.91(15) . . ?
N1 Mg1 N2 82.20(16) . . ?
O2 Mg1 C2 136.80(15) . . ?
O1 Mg1 C2 107.92(13) 2_656 . ?
O1 Mg1 C2 56.98(12) . . ?
N1 Mg1 C2 30.01(13) . . ?
N2 Mg1 C2 88.61(14) . . ?
O2 Mg1 C1 113.57(15) . . ?
O1 Mg1 C1 102.77(13) 2_656 . ?
O1 Mg1 C1 28.38(11) . . ?
N1 Mg1 C1 57.58(13) . . ?
N2 Mg1 C1 107.12(14) . . ?
C2 Mg1 C1 29.34(11) . . ?
O2 Mg1 Mg1 100.34(12) . 2_656 ?
O1 Mg1 Mg1 43.88(9) 2_656 2_656 ?
O1 Mg1 Mg1 43.40(9) . 2_656 ?
N1 Mg1 Mg1 88.40(12) . 2_656 ?
N2 Mg1 Mg1 169.02(14) . 2_656 ?
C2 Mg1 Mg1 80.41(10) . 2_656 ?
C1 Mg1 Mg1 62.71(10) . 2_656 ?
O2 Mg1 Mg2 39.04(11) . . ?
O1 Mg1 Mg2 83.76(10) 2_656 . ?
O1 Mg1 Mg2 58.25(10) . . ?
N1 Mg1 Mg2 140.47(12) . . ?
N2 Mg1 Mg2 121.13(14) . . ?
C2 Mg1 Mg2 113.08(11) . . ?
C1 Mg1 Mg2 83.92(10) . . ?
Mg1 Mg1 Mg2 63.90(7) 2_656 . ?
O2 Mg1 Mg2 156.71(12) . 2_656 ?
O1 Mg1 Mg2 56.26(10) 2_656 2_656 ?
O1 Mg1 Mg2 81.05(11) . 2_656 ?
N1 Mg1 Mg2 39.26(11) . 2_656 ?
N2 Mg1 Mg2 113.48(14) . 2_656 ?
C2 Mg1 Mg2 57.77(11) . 2_656 ?
C1 Mg1 Mg2 71.48(10) . 2_656 ?
Mg1 Mg1 Mg2 60.66(7) 2_656 2_656 ?
Mg2 Mg1 Mg2 124.56(6) . 2_656 ?
C1 O1 Mg1 120.7(3) . 2_656 ?
C1 O1 Mg1 108.0(2) . . ?
Mg1 O1 Mg1 92.72(13) 2_656 . ?
C1 O1 Mg2 151.3(3) . . ?
Mg1 O1 Mg2 84.82(11) 2_656 . ?
Mg1 O1 Mg2 81.35(11) . . ?
C2 N1 C15 115.0(3) . . ?
C2 N1 Mg2 111.7(3) . 2_656 ?
C15 N1 Mg2 116.4(3) . 2_656 ?
C2 N1 Mg1 103.6(3) . . ?
C15 N1 Mg1 107.3(3) . . ?
Mg2 N1 Mg1 100.87(17) 2_656 . ?
O1 C1 C6 123.3(4) . . ?
O1 C1 C2 116.9(4) . . ?
C6 C1 C2 119.8(4) . . ?
O1 C1 Mg1 43.63(17) . . ?
C6 C1 Mg1 159.6(3) . . ?
C2 C1 Mg1 75.3(2) . . ?
C22 Cl2 Mg2 91.99(18) . . ?
O2 Mg2 N1 107.39(16) . 2_656 ?
O2 Mg2 C24 127.6(3) . . ?
N1 Mg2 C24 123.6(2) 2_656 . ?
O2 Mg2 O1 76.44(13) . . ?
N1 Mg2 O1 78.78(14) 2_656 . ?
C24 Mg2 O1 121.9(3) . . ?
O2 Mg2 Cl2 71.08(12) . . ?
N1 Mg2 Cl2 98.16(14) 2_656 . ?
C24 Mg2 Cl2 89.2(3) . . ?
O1 Mg2 Cl2 144.83(11) . . ?
O2 Mg2 Mg1 38.57(10) . . ?
N1 Mg2 Mg1 84.32(12) 2_656 . ?
C24 Mg2 Mg1 147.2(2) . . ?
O1 Mg2 Mg1 40.40(7) . . ?
Cl2 Mg2 Mg1 104.55(8) . . ?
O2 Mg2 Mg1 91.69(12) . 2_656 ?
N1 Mg2 Mg1 39.87(11) 2_656 2_656 ?
C24 Mg2 Mg1 135.0(3) . 2_656 ?
O1 Mg2 Mg1 38.92(7) . 2_656 ?
Cl2 Mg2 Mg1 128.28(9) . 2_656 ?
Mg1 Mg2 Mg1 55.44(6) . 2_656 ?
C23 O2 Mg1 126.7(3) . . ?
C23 O2 Mg2 130.8(3) . . ?
Mg1 O2 Mg2 102.39(16) . . ?
C17 N2 C16 121.5(4) . . ?
C17 N2 Mg1 126.4(3) . . ?
C16 N2 Mg1 112.1(3) . . ?
C3 C2 C1 119.9(4) . . ?
C3 C2 N1 123.2(4) . . ?
C1 C2 N1 116.8(3) . . ?
C3 C2 Mg1 157.5(3) . . ?
C1 C2 Mg1 75.4(2) . . ?
N1 C2 Mg1 46.36(19) . . ?
C2 C3 C4 121.1(4) . . ?
C5 C4 C3 118.0(4) . . ?
C5 C4 C7 121.9(4) . . ?
C3 C4 C7 120.1(4) . . ?
C4 C5 C6 123.4(4) . . ?
C5 C6 C1 117.8(4) . . ?
C5 C6 C11 119.3(4) . . ?
C1 C6 C11 122.9(4) . . ?
C9 C7 C10 109.6(7) . . ?
C9 C7 C4 111.6(5) . . ?
C10 C7 C4 111.4(5) . . ?
C9 C7 C8 107.2(6) . . ?
C10 C7 C8 109.1(8) . . ?
C4 C7 C8 107.9(5) . . ?
C12 C11 C6 109.2(6) . . ?
C12 C11 C13 109.4(5) . . ?
C6 C11 C13 112.5(5) . . ?
C12 C11 C14 108.4(7) . . ?
C6 C11 C14 110.8(5) . . ?
C13 C11 C14 106.4(6) . . ?
N1 C15 C16 110.9(4) . . ?
N2 C16 C15 108.0(4) . . ?
N2 C17 C18 124.1(4) . . ?
C19 C18 C23 119.7(5) . . ?
C19 C18 C17 116.0(5) . . ?
C23 C18 C17 124.3(4) . . ?
C20 C19 C18 120.5(6) . . ?
C21 C20 C19 120.2(5) . . ?
C21 C20 Cl1 119.5(5) . . ?
C19 C20 Cl1 120.3(6) . . ?
C20 C21 C22 119.6(6) . . ?
C21 C22 C23 122.8(6) . . ?
C21 C22 Cl2 118.9(5) . . ?
C23 C22 Cl2 118.2(4) . . ?
O2 C23 C22 120.6(5) . . ?
O2 C23 C18 122.4(4) . . ?
C22 C23 C18 117.0(5) . . ?
C25 C24 Mg2 114.5(5) . . ?
C26 C25 C24 117.4(7) . . ?
C25 C26 C27 114.8(8) . . ?

loop_
_geom_bond_atom_site_label_1
_geom_bond_atom_site_label_2
_geom_bond_distance
_geom_bond_site_symmetry_2
_geom_bond_publ_flag
Cl1 C20 1.724(5) . ?
Mg1 O2 1.973(3) . ?
Mg1 O1 2.008(3) 2_656 ?
Mg1 O1 2.026(3) . ?
Mg1 N1 2.078(4) . ?
Mg1 N2 2.097(4) . ?
Mg1 C2 2.791(4) . ?
Mg1 C1 2.792(4) . ?
Mg1 Mg1 2.919(3) 2_656 ?
Mg1 Mg2 3.090(3) . ?
Mg1 Mg2 3.183(3) 2_656 ?
O1 C1 1.395(5) . ?
O1 Mg1 2.008(3) 2_656 ?
O1 Mg2 2.658(4) . ?
N1 C2 1.436(5) . ?
N1 C15 1.480(5) . ?
N1 Mg2 2.051(4) 2_656 ?
C1 C6 1.397(6) . ?
C1 C2 1.414(5) . ?
Cl2 C22 1.741(6) . ?
Cl2 Mg2 2.871(3) . ?
Mg2 O2 1.993(4) . ?
Mg2 N1 2.051(4) 2_656 ?
Mg2 C24 2.108(7) . ?
Mg2 Mg1 3.183(3) 2_656 ?
O2 C23 1.331(6) . ?
N2 C17 1.276(7) . ?
N2 C16 1.463(6) . ?
C2 C3 1.385(6) . ?
C3 C4 1.393(6) . ?
C4 C5 1.373(6) . ?
C4 C7 1.533(6) . ?
C5 C6 1.401(6) . ?
C6 C11 1.524(6) . ?
C7 C9 1.496(8) . ?
C7 C10 1.503(8) . ?
C7 C8 1.530(10) . ?
C11 C12 1.511(11) . ?
C11 C13 1.534(8) . ?
C11 C14 1.538(9) . ?
C15 C16 1.520(8) . ?
C17 C18 1.460(7) . ?
C18 C19 1.408(7) . ?
C18 C23 1.413(7) . ?
C19 C20 1.383(9) . ?
C20 C21 1.362(9) . ?
C21 C22 1.385(8) . ?
C22 C23 1.388(7) . ?
C24 C25 1.541(10) . ?
C25 C26 1.439(10) . ?
C26 C27 1.492(11) . ?
